data_1538690
loop_
_publ_author_name
'Maldonado, A.'
'Schubert, K.'

_publ_section_title
;
 Strukturuntersuchungen in einigen zu T(5)-T(10) homologen und
 quasihomologen Legierungssystemen
;
_journal_name_full 'Zeitschrift fuer Metallkunde'
_journal_page_first 619
_journal_page_last 626
_journal_volume 55
_journal_year 1964
_chemical_formula_sum 'Pt V'
_space_group_IT_number 123
_symmetry_space_group_name_Hall '-P 4 2'
_symmetry_space_group_name_H-M 'P 4/m m m'
_cell_angle_alpha 90
_cell_angle_beta 90
_cell_angle_gamma 90
_cell_formula_units_Z 2
_cell_length_a 3.81
_cell_length_b 3.81
_cell_length_c 3.88
_cell_volume 56.322
_citation_journal_id_ASTM ZEMTAE
_cod_data_source_file Maldonado_ZEMTAE_1964_1554.cif
_cod_data_source_block Pt1V1
_cod_original_cell_volume 56.32247
_cod_original_formula_sum 'Pt1 V1'
_cod_database_code 1538690

loop_
_symmetry_equiv_pos_as_xyz
x,y,z
-y,x,z
-x,-y,z
y,-x,z
x,-y,-z
y,x,-z
-x,y,-z
-y,-x,-z
-x,-y,-z
y,-x,-z
x,y,-z
-y,x,-z
-x,y,z
-y,-x,z
x,-y,z
y,x,z

loop_
_atom_site_label
_atom_site_type_symbol
_atom_site_fract_x
_atom_site_fract_y
_atom_site_fract_z
_atom_site_occupancy
_atom_site_U_iso_or_equiv
Pt1 Pt 0 0 0 1 0.0
Pt2 Pt 0.5 0.5 0 1 0.0
V1 V 0 0.5 0.5 1 0.0
